data_2016034
loop_
_publ_author_name
'McAdam, C. John'
'Robinson, Brian H.'
'Simpson, Jim'

_publ_section_title
;(\h^5^-Cyclopentadienyl)(3-hydroxy-3-methylbut-1-ynyl-\k<i>C</i>^1^)(triphenylphosphine-\k<i>P</i>)nickel(II):
 novel O---H&#x00B7;&#x00B7;&#x00B7;\p bonding in an organometallic molecule
;
_journal_coeditor_code GA3055
_journal_issue 7
_journal_name_full 'Acta Crystallographica Section C'
_journal_page_first m338
_journal_page_last m340
_journal_paper_doi 10.1107/S0108270107026522
_journal_volume 63
_journal_year 2007
_chemical_formula_iupac '[Ni (C5 H5) (C5 H7 O) (C18 H15 P)]'
_chemical_formula_moiety 'C28 H27 Ni O P'
_chemical_formula_sum 'C28 H27 Ni O P'
_chemical_formula_weight 469.18
_chemical_name_systematic
;
(\h^5^-Cyclopentadienyl)(3-hydroxy-3-methylbut-1-ynyl-
\kC^1^)(triphenylphosphine-\kP)nickel(II)
;
_space_group_IT_number 2
_symmetry_cell_setting triclinic
_symmetry_space_group_name_Hall '-P 1'
_symmetry_space_group_name_H-M 'P -1'
_atom_sites_solution_hydrogens geom
_atom_sites_solution_primary direct
_atom_sites_solution_secondary difmap
_cell_angle_alpha 100.643(5)
_cell_angle_beta 109.694(4)
_cell_angle_gamma 94.490(3)
_cell_formula_units_Z 2
_cell_length_a 8.9097(8)
_cell_length_b 11.0904(8)
_cell_length_c 12.7489(14)
_cell_measurement_reflns_used 6347
_cell_measurement_temperature 85(2)
_cell_measurement_theta_max 32.36
_cell_measurement_theta_min 2.26
_cell_volume 1152.13(19)
_computing_cell_refinement 'SAINT (Bruker, 2004)'
_computing_data_collection 'APEX2 (Bruker, 2004)'
_computing_data_reduction SAINT
_computing_molecular_graphics 'ORTEP-3 (Farrugia, 1997) and Mercury (Bruno <i>et al.</i>,  2002)'
_computing_publication_material
;
SHELXL97, enCIFer (Allen <i>et al.</i>,  2004), PLATON (Spek,
2003) and
PARST (Nardelli, 1995)
;
_computing_structure_refinement 'SHELXL97 (Sheldrick, 1997) and TITAN2000 (Hunter & Simpson, 1999)'
_computing_structure_solution 'SIR92 (Altomare <i>et al.</i>,  1993)'
_diffrn_ambient_temperature 85(2)
_diffrn_measured_fraction_theta_full 0.999
_diffrn_measured_fraction_theta_max 0.796
_diffrn_measurement_device_type 'Bruker APEX II CCD area-detector'
_diffrn_measurement_method '\f and \w '
_diffrn_radiation_monochromator graphite
_diffrn_radiation_source 'fine-focus sealed tube'
_diffrn_radiation_type MoK\a
_diffrn_radiation_wavelength 0.71073
_diffrn_reflns_av_R_equivalents 0.0461
_diffrn_reflns_av_sigmaI/netI 0.0442
_diffrn_reflns_limit_h_max 14
_diffrn_reflns_limit_h_min -12
_diffrn_reflns_limit_k_max 15
_diffrn_reflns_limit_k_min -16
_diffrn_reflns_limit_l_max 18
_diffrn_reflns_limit_l_min -19
_diffrn_reflns_number 28022
_diffrn_reflns_theta_full 25.05
_diffrn_reflns_theta_max 34.40
_diffrn_reflns_theta_min 1.74
_diffrn_standards_number 0
_exptl_absorpt_coefficient_mu 0.929
_exptl_absorpt_correction_T_max 0.911
_exptl_absorpt_correction_T_min 0.715
_exptl_absorpt_correction_type multi-scan
_exptl_absorpt_process_details '(SADABS; Bruker, 2004)'
_exptl_crystal_colour green
_exptl_crystal_density_diffrn 1.352
_exptl_crystal_density_method 'not measured'
_exptl_crystal_description 'rectangular plate'
_exptl_crystal_F_000 492
_exptl_crystal_size_max 0.28
_exptl_crystal_size_mid 0.19
_exptl_crystal_size_min 0.10
_refine_diff_density_max 2.450
_refine_diff_density_min -1.733
_refine_ls_extinction_method none
_refine_ls_goodness_of_fit_ref 1.055
_refine_ls_hydrogen_treatment mixed
_refine_ls_matrix_type full
_refine_ls_number_parameters 286
_refine_ls_number_reflns 7726
_refine_ls_number_restraints 0
_refine_ls_restrained_S_all 1.055
_refine_ls_R_factor_all 0.0730
_refine_ls_R_factor_gt 0.0601
_refine_ls_shift/su_max 0.001
_refine_ls_shift/su_mean <0.001
_refine_ls_structure_factor_coef Fsqd
_refine_ls_weighting_details 'calc w=1/[\s^2^(Fo^2^)+(0.1339P)^2^+0.2070P] where P=(Fo^2^+2Fc^2^)/3'
_refine_ls_weighting_scheme calc
_refine_ls_wR_factor_gt 0.1691
_refine_ls_wR_factor_ref 0.1855
_reflns_number_gt 6277
_reflns_number_total 7726
_reflns_threshold_expression I>2\s(I)
_cod_data_source_file ga3055.cif
_cod_data_source_block I
_cod_original_cell_volume 1152.13(18)
_cod_database_code 2016034
_cod_database_fobs_code 2016034

loop_
_symmetry_equiv_pos_as_xyz
'x, y, z'
'-x, -y, -z'

loop_
_atom_site_type_symbol
_atom_site_label
_atom_site_fract_x
_atom_site_fract_y
_atom_site_fract_z
_atom_site_U_iso_or_equiv
_atom_site_adp_type
_atom_site_calc_flag
_atom_site_refinement_flags
_atom_site_occupancy
Ni Ni1 0.00183(3) 0.45924(2) 0.28343(2) 0.01420(10) Uani d . 1
C C1 0.1783(3) 0.41027(19) 0.38395(18) 0.0171(4) Uani d . 1
C C2 0.2950(3) 0.3709(2) 0.43907(18) 0.0179(4) Uani d . 1
C C3 0.4289(3) 0.3062(2) 0.49585(18) 0.0189(4) Uani d . 1
O O1 0.5384(2) 0.38328(16) 0.60236(14) 0.0209(3) Uani d . 1
H H1 0.584(5) 0.438(4) 0.590(3) 0.043(10) Uiso d . 1
C C4 0.3608(3) 0.1937(2) 0.5288(2) 0.0249(5) Uani d . 1
H H4A 0.4473 0.1458 0.5584 0.037 Uiso calc R 1
H H4B 0.2758 0.1412 0.4612 0.037 Uiso calc R 1
H H4C 0.3159 0.2221 0.5878 0.037 Uiso calc R 1
C C5 0.5204(3) 0.2676(3) 0.4158(2) 0.0275(5) Uani d . 1
H H5A 0.5653 0.3415 0.3982 0.041 Uiso calc R 1
H H5B 0.4464 0.2121 0.3449 0.041 Uiso calc R 1
H H5C 0.6082 0.2243 0.4531 0.041 Uiso calc R 1
C C11 -0.0306(3) 0.6143(2) 0.38877(19) 0.0221(4) Uani d . 1
H H11 0.0093 0.6269 0.4697 0.027 Uiso calc R 1
C C12 -0.1853(3) 0.5531(2) 0.31481(19) 0.0214(4) Uani d . 1
H H12 -0.2707 0.5225 0.3362 0.026 Uiso calc R 1
C C13 -0.1877(3) 0.5463(2) 0.20206(19) 0.0188(4) Uani d . 1
H H13 -0.2726 0.5030 0.1340 0.023 Uiso calc R 1
C C14 -0.0408(3) 0.6157(2) 0.2073(2) 0.0204(4) Uani d . 1
H H14 -0.0153 0.6320 0.1442 0.024 Uiso calc R 1
C C15 0.0568(3) 0.6543(2) 0.3222(2) 0.0221(4) Uani d . 1
H H15 0.1629 0.6995 0.3514 0.027 Uiso calc R 1
P P1 -0.01647(6) 0.28870(5) 0.16853(4) 0.01307(12) Uani d . 1
C C21 -0.1898(2) 0.23487(19) 0.03469(17) 0.0148(4) Uani d . 1
C C22 -0.2246(2) 0.3098(2) -0.04507(18) 0.0173(4) Uani d . 1
H H22 -0.1646 0.3904 -0.0262 0.021 Uiso calc R 1
C C23 -0.3464(3) 0.2671(2) -0.15174(18) 0.0205(4) Uani d . 1
H H23 -0.3679 0.3178 -0.2060 0.025 Uiso calc R 1
C C24 -0.4365(3) 0.1499(2) -0.17882(19) 0.0220(4) Uani d . 1
H H24 -0.5196 0.1209 -0.2516 0.026 Uiso calc R 1
C C25 -0.4059(3) 0.0753(2) -0.10029(19) 0.0215(4) Uani d . 1
H H25 -0.4683 -0.0044 -0.1188 0.026 Uiso calc R 1
C C26 -0.2827(3) 0.1178(2) 0.00634(18) 0.0177(4) Uani d . 1
H H26 -0.2617 0.0667 0.0602 0.021 Uiso calc R 1
C C31 0.1473(2) 0.29096(18) 0.11290(17) 0.0146(4) Uani d . 1
C C32 0.1464(3) 0.1984(2) 0.02203(18) 0.0175(4) Uani d . 1
H H32 0.0616 0.1299 -0.0100 0.021 Uiso calc R 1
C C33 0.2701(3) 0.2064(2) -0.02186(19) 0.0195(4) Uani d . 1
H H33 0.2691 0.1432 -0.0837 0.023 Uiso calc R 1
C C34 0.3938(3) 0.3058(2) 0.02441(19) 0.0210(4) Uani d . 1
H H34 0.4787 0.3104 -0.0046 0.025 Uiso calc R 1
C C35 0.3933(3) 0.3990(2) 0.1138(2) 0.0224(4) Uani d . 1
H H35 0.4776 0.4679 0.1450 0.027 Uiso calc R 1
C C36 0.2706(3) 0.3921(2) 0.15750(18) 0.0186(4) Uani d . 1
H H36 0.2707 0.4565 0.2181 0.022 Uiso calc R 1
C C41 -0.0134(2) 0.15683(18) 0.23507(17) 0.0147(4) Uani d . 1
C C42 0.0757(3) 0.06126(19) 0.22151(18) 0.0176(4) Uani d . 1
H H42 0.1440 0.0650 0.1785 0.021 Uiso calc R 1
C C43 0.0651(3) -0.0395(2) 0.27061(19) 0.0217(4) Uani d . 1
H H43 0.1258 -0.1045 0.2607 0.026 Uiso calc R 1
C C44 -0.0343(3) -0.0456(2) 0.3343(2) 0.0231(4) Uani d . 1
H H44 -0.0422 -0.1150 0.3671 0.028 Uiso calc R 1
C C45 -0.1218(3) 0.0503(2) 0.34955(19) 0.0222(4) Uani d . 1
H H45 -0.1887 0.0469 0.3936 0.027 Uiso calc R 1
C C46 -0.1117(3) 0.1509(2) 0.30057(19) 0.0194(4) Uani d . 1
H H46 -0.1716 0.2162 0.3114 0.023 Uiso calc R 1

loop_
_atom_site_aniso_label
_atom_site_aniso_U_11
_atom_site_aniso_U_22
_atom_site_aniso_U_33
_atom_site_aniso_U_12
_atom_site_aniso_U_13
_atom_site_aniso_U_23
Ni1 0.01316(15) 0.01514(16) 0.01567(15) 0.00533(10) 0.00734(11) 0.00128(10)
C1 0.0178(9) 0.0161(9) 0.0177(9) 0.0025(7) 0.0083(7) 0.0009(7)
C2 0.0166(9) 0.0189(9) 0.0175(9) 0.0035(7) 0.0069(7) 0.0011(7)
C3 0.0172(9) 0.0212(9) 0.0170(9) 0.0046(8) 0.0048(7) 0.0029(7)
O1 0.0170(7) 0.0236(8) 0.0186(7) 0.0008(6) 0.0030(6) 0.0039(6)
C4 0.0255(11) 0.0213(10) 0.0248(11) 0.0034(9) 0.0039(9) 0.0074(8)
C5 0.0243(11) 0.0354(13) 0.0267(11) 0.0145(10) 0.0126(9) 0.0057(9)
C11 0.0320(12) 0.0178(9) 0.0183(10) 0.0115(9) 0.0112(9) 0.0011(7)
C12 0.0216(10) 0.0241(10) 0.0246(10) 0.0110(8) 0.0151(8) 0.0042(8)
C13 0.0153(9) 0.0224(10) 0.0217(10) 0.0088(8) 0.0091(8) 0.0052(8)
C14 0.0193(10) 0.0205(10) 0.0283(11) 0.0086(8) 0.0146(8) 0.0089(8)
C15 0.0182(9) 0.0161(9) 0.0316(12) 0.0061(8) 0.0088(9) 0.0032(8)
P1 0.0117(2) 0.0141(2) 0.0148(2) 0.00389(18) 0.00696(18) 0.00163(17)
C21 0.0123(8) 0.0182(9) 0.0160(9) 0.0047(7) 0.0086(7) 0.0016(7)
C22 0.0142(8) 0.0221(10) 0.0184(9) 0.0047(7) 0.0088(7) 0.0050(7)
C23 0.0180(9) 0.0282(11) 0.0179(9) 0.0062(8) 0.0085(8) 0.0067(8)
C24 0.0164(9) 0.0293(11) 0.0178(9) 0.0037(8) 0.0055(8) 0.0001(8)
C25 0.0182(9) 0.0211(10) 0.0220(10) 0.0013(8) 0.0061(8) -0.0004(8)
C26 0.0151(9) 0.0196(9) 0.0185(9) 0.0031(7) 0.0068(7) 0.0026(7)
C31 0.0141(8) 0.0158(8) 0.0156(8) 0.0059(7) 0.0076(7) 0.0018(7)
C32 0.0177(9) 0.0177(9) 0.0194(9) 0.0058(7) 0.0106(7) 0.0004(7)
C33 0.0195(10) 0.0221(10) 0.0220(10) 0.0081(8) 0.0138(8) 0.0030(8)
C34 0.0165(9) 0.0256(10) 0.0254(10) 0.0073(8) 0.0131(8) 0.0048(8)
C35 0.0140(9) 0.0265(11) 0.0272(11) 0.0018(8) 0.0112(8) 0.0006(9)
C36 0.0142(9) 0.0223(10) 0.0197(9) 0.0034(8) 0.0088(7) 0.0002(7)
C41 0.0154(8) 0.0141(8) 0.0152(8) 0.0025(7) 0.0069(7) 0.0021(6)
C42 0.0188(9) 0.0178(9) 0.0176(9) 0.0052(8) 0.0087(7) 0.0024(7)
C43 0.0245(11) 0.0179(9) 0.0230(10) 0.0074(8) 0.0089(9) 0.0031(8)
C44 0.0291(11) 0.0179(9) 0.0227(10) 0.0027(9) 0.0100(9) 0.0048(8)
C45 0.0251(11) 0.0226(10) 0.0233(10) 0.0028(9) 0.0143(9) 0.0056(8)
C46 0.0213(10) 0.0187(9) 0.0217(10) 0.0063(8) 0.0119(8) 0.0036(7)

loop_
_atom_type_symbol
_atom_type_description
_atom_type_scat_dispersion_real
_atom_type_scat_dispersion_imag
_atom_type_scat_source
C C 0.0033 0.0016 'International Tables Vol C Tables 4.2.6.8 and 6.1.1.4'
H H 0.0000 0.0000 'International Tables Vol C Tables 4.2.6.8 and 6.1.1.4'
O O 0.0106 0.0060 'International Tables Vol C Tables 4.2.6.8 and 6.1.1.4'
P P 0.1023 0.0942 'International Tables Vol C Tables 4.2.6.8 and 6.1.1.4'
Ni Ni 0.3393 1.1124 'International Tables Vol C Tables 4.2.6.8 and 6.1.1.4'

loop_
_geom_angle_atom_site_label_1
_geom_angle_atom_site_label_2
_geom_angle_atom_site_label_3
_geom_angle
_geom_angle_publ_flag
C1 Ni1 C13 167.17(9) ?
C1 Ni1 C11 101.20(9) ?
C13 Ni1 C11 65.98(9) ?
C1 Ni1 C15 104.11(9) ?
C13 Ni1 C15 66.01(9) ?
C11 Ni1 C15 40.02(9) ?
C1 Ni1 P1 86.12(6) y
C13 Ni1 P1 106.62(6) ?
C11 Ni1 P1 168.12(8) ?
C15 Ni1 P1 147.29(7) ?
C1 Ni1 C14 135.76(9) ?
C13 Ni1 C14 39.94(9) ?
C11 Ni1 C14 65.63(9) ?
C15 Ni1 C14 38.24(9) ?
P1 Ni1 C14 115.31(6) ?
C1 Ni1 C12 130.30(9) ?
C13 Ni1 C12 39.26(8) ?
C11 Ni1 C12 39.01(9) ?
C15 Ni1 C12 66.06(9) ?
P1 Ni1 C12 129.49(7) ?
C14 Ni1 C12 65.88(9) ?
C2 C1 Ni1 172.94(18) y
C1 C2 C3 172.3(2) y
O1 C3 C2 111.68(18) ?
O1 C3 C5 109.83(19) ?
C2 C3 C5 109.55(18) ?
O1 C3 C4 104.86(18) ?
C2 C3 C4 109.50(19) ?
C5 C3 C4 111.4(2) ?
C3 O1 H1 109(3) ?
C3 C4 H4A 109.5 ?
C3 C4 H4B 109.5 ?
H4A C4 H4B 109.5 ?
C3 C4 H4C 109.5 ?
H4A C4 H4C 109.5 ?
H4B C4 H4C 109.5 ?
C3 C5 H5A 109.5 ?
C3 C5 H5B 109.5 ?
H5A C5 H5B 109.5 ?
C3 C5 H5C 109.5 ?
H5A C5 H5C 109.5 ?
H5B C5 H5C 109.5 ?
C12 C11 C15 109.1(2) ?
C12 C11 Ni1 72.86(12) ?
C15 C11 Ni1 71.00(12) ?
C12 C11 H11 125.5 ?
C15 C11 H11 125.5 ?
Ni1 C11 H11 122.3 ?
C11 C12 C13 106.2(2) ?
C11 C12 Ni1 68.13(12) ?
C13 C12 Ni1 67.79(12) ?
C11 C12 H12 126.9 ?
C13 C12 H12 126.9 ?
Ni1 C12 H12 128.7 ?
C12 C13 C14 109.0(2) ?
C12 C13 Ni1 72.95(13) ?
C14 C13 Ni1 72.41(12) ?
C12 C13 H13 125.5 ?
C14 C13 H13 125.5 ?
Ni1 C13 H13 120.9 ?
C15 C14 C13 107.2(2) ?
C15 C14 Ni1 69.69(13) ?
C13 C14 Ni1 67.66(12) ?
C15 C14 H14 126.4 ?
C13 C14 H14 126.4 ?
Ni1 C14 H14 127.8 ?
C14 C15 C11 108.1(2) ?
C14 C15 Ni1 72.07(13) ?
C11 C15 Ni1 68.98(12) ?
C14 C15 H15 125.9 ?
C11 C15 H15 125.9 ?
Ni1 C15 H15 124.6 ?
C41 P1 C31 108.21(9) ?
C41 P1 C21 102.17(9) ?
C31 P1 C21 100.12(9) ?
C41 P1 Ni1 112.27(7) ?
C31 P1 Ni1 111.33(7) ?
C21 P1 Ni1 121.43(7) ?
C26 C21 C22 118.75(19) ?
C26 C21 P1 122.07(16) ?
C22 C21 P1 119.05(15) ?
C23 C22 C21 120.5(2) ?
C23 C22 H22 119.7 ?
C21 C22 H22 119.7 ?
C24 C23 C22 119.9(2) ?
C24 C23 H23 120.1 ?
C22 C23 H23 120.1 ?
C25 C24 C23 120.4(2) ?
C25 C24 H24 119.8 ?
C23 C24 H24 119.8 ?
C24 C25 C26 119.6(2) ?
C24 C25 H25 120.2 ?
C26 C25 H25 120.2 ?
C25 C26 C21 120.8(2) ?
C25 C26 H26 119.6 ?
C21 C26 H26 119.6 ?
C36 C31 C32 119.29(19) ?
C36 C31 P1 118.81(14) ?
C32 C31 P1 121.76(16) ?
C31 C32 C33 120.1(2) ?
C31 C32 H32 119.9 ?
C33 C32 H32 119.9 ?
C34 C33 C32 120.22(19) ?
C34 C33 H33 119.9 ?
C32 C33 H33 119.9 ?
C33 C34 C35 119.7(2) ?
C33 C34 H34 120.2 ?
C35 C34 H34 120.2 ?
C36 C35 C34 120.4(2) ?
C36 C35 H35 119.8 ?
C34 C35 H35 119.8 ?
C35 C36 C31 120.22(19) ?
C35 C36 H36 119.9 ?
C31 C36 H36 119.9 ?
C42 C41 C46 119.09(19) ?
C42 C41 P1 123.89(16) ?
C46 C41 P1 116.99(16) ?
C43 C42 C41 120.3(2) ?
C43 C42 H42 119.9 ?
C41 C42 H42 119.9 ?
C42 C43 C44 120.3(2) ?
C42 C43 H43 119.8 ?
C44 C43 H43 119.8 ?
C45 C44 C43 119.7(2) ?
C45 C44 H44 120.2 ?
C43 C44 H44 120.2 ?
C46 C45 C44 120.1(2) ?
C46 C45 H45 119.9 ?
C44 C45 H45 119.9 ?
C45 C46 C41 120.4(2) ?
C45 C46 H46 119.8 ?
C41 C46 H46 119.8 ?

loop_
_geom_bond_atom_site_label_1
_geom_bond_atom_site_label_2
_geom_bond_distance
_geom_bond_publ_flag
Ni1 C1 1.855(2) y
Ni1 C13 2.075(2) ?
Ni1 C11 2.081(2) ?
Ni1 C15 2.108(2) ?
Ni1 P1 2.1253(6) y
Ni1 C14 2.138(2) ?
Ni1 C12 2.143(2) ?
C1 C2 1.208(3) y
C2 C3 1.485(3) y
C3 O1 1.440(3) y
C3 C4 1.533(3) y
C3 C5 1.531(3) y
O1 H1 0.77(4) y
C4 H4A 0.9800 ?
C4 H4B 0.9800 ?
C4 H4C 0.9800 ?
C5 H5A 0.9800 ?
C5 H5B 0.9800 ?
C5 H5C 0.9800 ?
C11 C12 1.411(3) ?
C11 C15 1.433(3) ?
C11 H11 0.9500 ?
C12 C13 1.418(3) ?
C12 H12 0.9500 ?
C13 C14 1.440(3) ?
C13 H13 0.9500 ?
C14 C15 1.391(3) ?
C14 H14 0.9500 ?
C15 H15 0.9500 ?
P1 C41 1.819(2) ?
P1 C31 1.825(2) ?
P1 C21 1.832(2) ?
C21 C26 1.399(3) ?
C21 C22 1.400(3) ?
C22 C23 1.392(3) ?
C22 H22 0.9500 ?
C23 C24 1.391(3) ?
C23 H23 0.9500 ?
C24 C25 1.386(3) ?
C24 H24 0.9500 ?
C25 C26 1.397(3) ?
C25 H25 0.9500 ?
C26 H26 0.9500 ?
C31 C36 1.392(3) ?
C31 C32 1.396(3) ?
C32 C33 1.397(3) ?
C32 H32 0.9500 ?
C33 C34 1.382(3) ?
C33 H33 0.9500 ?
C34 C35 1.391(3) ?
C34 H34 0.9500 ?
C35 C36 1.388(3) ?
C35 H35 0.9500 ?
C36 H36 0.9500 ?
C41 C42 1.393(3) ?
C41 C46 1.405(3) ?
C42 C43 1.389(3) ?
C42 H42 0.9500 ?
C43 C44 1.394(3) ?
C43 H43 0.9500 ?
C44 C45 1.390(3) ?
C44 H44 0.9500 ?
C45 C46 1.386(3) ?
C45 H45 0.9500 ?
C46 H46 0.9500 ?

loop_
_geom_hbond_atom_site_label_D
_geom_hbond_atom_site_label_H
_geom_hbond_atom_site_label_A
_geom_hbond_site_symmetry_A
_geom_hbond_distance_DH
_geom_hbond_distance_HA
_geom_hbond_distance_DA
_geom_hbond_angle_DHA
C36 H36 O1 2_666 0.95 2.59 3.389(3) 142.3
C23 H23 O1 1_454 0.95 2.56 3.475(3) 160.8
C34 H34 Cg1 1_655 0.95 2.63 3.460(3) 147
